data_7717169
loop_
_publ_author_name
'Mander, Rachel Leigh'
'Schmidt, Ashley'
'Ruf, Michael'
'Korzy&#x144;ski, Maciej Damian'

_publ_section_title
;
 Design and synthesis of pillared metal-organic frameworks featuring
 olefinic fragments.
;
_journal_issue 47
_journal_name_full 'Dalton transactions (Cambridge, England : 2003)'
_journal_page_first 18873
_journal_page_last 18879
_journal_paper_doi 10.1039/d4dt02397h
_journal_volume 53
_journal_year 2024
_chemical_formula_moiety 'C68 H40 N6 Ni3 O8 [+ solvent]'
_chemical_formula_sum 'C68 H40 N6 Ni3 O8'
_chemical_formula_weight 1245.19
_space_group_crystal_system triclinic
_space_group_IT_number 2
_space_group_name_Hall '-P 1'
_space_group_name_H-M_alt 'P -1'
_atom_sites_solution_hydrogens geom
_atom_sites_solution_primary dual
_audit_creation_method
;FinalCif 2024.1-RC70 by Daniel Kratzert, Freiburg 2024, 
https://dkratzert.de/finalcif.html
;
_audit_update_record
;
2024-08-16 deposited with the CCDC.	2024-10-04 downloaded from the CCDC.
;
_cell_angle_alpha 79.613(5)
_cell_angle_beta 83.867(5)
_cell_angle_gamma 89.992(4)
_cell_formula_units_Z 2
_cell_length_a 16.6090(10)
_cell_length_b 16.6570(10)
_cell_length_c 22.4511(19)
_cell_measurement_reflns_used 9802
_cell_measurement_temperature 200(2)
_cell_measurement_theta_max 67.8403
_cell_measurement_theta_min 2.6762
_cell_measurement_wavelength 1.54178
_cell_volume 6073.3(7)
_computing_cell_refinement 'APEX5 v2023.9-RC115 (Bruker AXS)'
_computing_data_collection 'Bruker Instrument Service v8.5.3.2 RC'
_computing_data_reduction 'SAINT V8.40B (Bruker AXS LLC, 2019)'
_computing_molecular_graphics 'shelXle (C.B. Huebschle, rev 1503)'
_computing_structure_refinement 'SHELXL-2019/2 (Sheldrick, 2019)'
_computing_structure_solution 'XT, VERSION 2018/2'
_diffrn_ambient_temperature 200(2)
_diffrn_detector_area_resol_mean 7.391
_diffrn_measured_fraction_theta_full 0.999
_diffrn_measured_fraction_theta_max 0.946
_diffrn_measurement_details
;<Phi   scan: start= 360.0; len= 180.0; end= 540.0 at [Counterclockwise Eulerian 
angles: dx= 50.00 mm theta=  32.500 deg omega=   0.000 deg chi=  54.740 deg] 
		measure for 1.0 seconds; frame angle 1.00 degrees, wavelength=1.54184>
<Omega scan: start= 355.8; len= 118.0; end= 473.8 at [Counterclockwise Eulerian 
angles: dx= 40.00 mm theta=  53.829 deg phi= 240.000 deg chi=  65.500 deg] 
		measure for 15.0 seconds; frame angle 0.50 degrees, wavelength=1.54184>
<Phi   scan: start= 360.0; len=   0.5; end= 360.5 at [Counterclockwise Eulerian 
angles: dx= 40.00 mm theta=  46.329 deg omega=  90.699 deg chi= -44.500 deg] 
		measure for 9.0 seconds; frame angle 0.50 degrees, wavelength=1.54184>
<Phi   scan: start=   0.0; len= 360.0; end= 360.0 at [Counterclockwise Eulerian 
angles: dx= 40.00 mm theta=  53.829 deg omega=  11.590 deg chi=  24.000 deg] 
		measure for 15.0 seconds; frame angle 0.50 degrees, wavelength=1.54184>
<Omega scan: start= 355.8; len= 118.0; end= 473.8 at [Counterclockwise Eulerian 
angles: dx= 40.00 mm theta=  53.829 deg phi=  80.000 deg chi=  65.500 deg] 
		measure for 15.0 seconds; frame angle 0.50 degrees, wavelength=1.54184>
<Omega scan: start= 236.0; len= 107.5; end= 343.5 at [Counterclockwise Eulerian 
angles: dx= 40.00 mm theta=  -9.070 deg phi=   0.000 deg chi=  44.500 deg] 
		measure for 1.0 seconds; frame angle 0.50 degrees, wavelength=1.54184>
<Omega scan: start= 305.4; len=  94.0; end= 399.4 at [Counterclockwise Eulerian 
angles: dx= 40.00 mm theta= -24.070 deg phi= 306.000 deg chi= -65.500 deg] 
		measure for 2.0 seconds; frame angle 0.50 degrees, wavelength=1.54184>
<Omega scan: start= 227.9; len= 101.0; end= 328.9 at [Counterclockwise Eulerian 
angles: dx= 40.00 mm theta= -16.569 deg phi=  90.000 deg chi=  44.500 deg] 
		measure for 1.0 seconds; frame angle 0.50 degrees, wavelength=1.54184>
<Omega scan: start= 305.4; len=  94.0; end= 399.4 at [Counterclockwise Eulerian 
angles: dx= 40.00 mm theta= -24.070 deg phi= 102.000 deg chi= -65.500 deg] 
		measure for 2.0 seconds; frame angle 0.50 degrees, wavelength=1.54184>
<Omega scan: start= 227.9; len= 101.0; end= 328.9 at [Counterclockwise Eulerian 
angles: dx= 40.00 mm theta= -16.569 deg phi= 270.000 deg chi=  44.500 deg] 
		measure for 1.0 seconds; frame angle 0.50 degrees, wavelength=1.54184>
<Phi   scan: start= 360.0; len=   0.5; end= 360.5 at [Counterclockwise Eulerian 
angles: dx= 40.00 mm theta=  53.829 deg omega= 107.852 deg chi= -24.000 deg] 
		measure for 15.0 seconds; frame angle 0.50 degrees, wavelength=1.54184>
<Omega scan: start= 355.8; len= 118.0; end= 473.8 at [Counterclockwise Eulerian 
angles: dx= 40.00 mm theta=  53.829 deg phi= 320.000 deg chi=  65.500 deg] 
		measure for 15.0 seconds; frame angle 0.50 degrees, wavelength=1.54184>
<Omega scan: start=  75.7; len=  97.5; end= 173.2 at [Counterclockwise Eulerian 
angles: dx= 40.00 mm theta=  38.829 deg phi=  90.000 deg chi= -44.500 deg] 
		measure for 5.0 seconds; frame angle 0.50 degrees, wavelength=1.54184>
<Omega scan: start= 355.8; len= 118.0; end= 473.8 at [Counterclockwise Eulerian 
angles: dx= 40.00 mm theta=  53.829 deg phi= 160.000 deg chi=  65.500 deg] 
		measure for 15.0 seconds; frame angle 0.50 degrees, wavelength=1.54184>
<Phi   scan: start= 360.0; len=   0.5; end= 360.5 at [Counterclockwise Eulerian 
angles: dx= 40.00 mm theta=  38.829 deg omega=  75.699 deg chi= -44.500 deg] 
		measure for 5.0 seconds; frame angle 0.50 degrees, wavelength=1.54184>
<Omega scan: start= 355.8; len= 118.0; end= 473.8 at [Counterclockwise Eulerian 
angles: dx= 40.00 mm theta=  53.829 deg phi=  40.000 deg chi=  65.500 deg] 
		measure for 15.0 seconds; frame angle 0.50 degrees, wavelength=1.54184>
<Omega scan: start= 227.9; len= 101.0; end= 328.9 at [Counterclockwise Eulerian 
angles: dx= 40.00 mm theta= -16.569 deg phi= 180.000 deg chi=  44.500 deg] 
		measure for 1.0 seconds; frame angle 0.50 degrees, wavelength=1.54184>
<Omega scan: start=  75.7; len=  97.5; end= 173.2 at [Counterclockwise Eulerian 
angles: dx= 40.00 mm theta=  38.829 deg phi= 270.000 deg chi= -44.500 deg] 
		measure for 5.0 seconds; frame angle 0.50 degrees, wavelength=1.54184>
<Omega scan: start= 355.8; len= 118.0; end= 473.8 at [Counterclockwise Eulerian 
angles: dx= 40.00 mm theta=  53.829 deg phi= 360.000 deg chi=  65.500 deg] 
		measure for 15.0 seconds; frame angle 0.50 degrees, wavelength=1.54184>
<Omega scan: start= 355.8; len= 118.0; end= 473.8 at [Counterclockwise Eulerian 
angles: dx= 40.00 mm theta=  53.829 deg phi= 200.000 deg chi=  65.500 deg] 
		measure for 15.0 seconds; frame angle 0.50 degrees, wavelength=1.54184>
<Omega scan: start= 355.8; len= 118.0; end= 473.8 at [Counterclockwise Eulerian 
angles: dx= 40.00 mm theta=  53.829 deg phi= 280.000 deg chi=  65.500 deg] 
		measure for 15.0 seconds; frame angle 0.50 degrees, wavelength=1.54184>
<Omega scan: start=  75.7; len=  97.5; end= 173.2 at [Counterclockwise Eulerian 
angles: dx= 40.00 mm theta=  38.829 deg phi= 360.000 deg chi= -44.500 deg] 
		measure for 5.0 seconds; frame angle 0.50 degrees, wavelength=1.54184>
<Omega scan: start=  75.7; len=  97.5; end= 173.2 at [Counterclockwise Eulerian 
angles: dx= 40.00 mm theta=  38.829 deg phi= 180.000 deg chi= -44.500 deg] 
		measure for 5.0 seconds; frame angle 0.50 degrees, wavelength=1.54184>
<Omega scan: start= 355.8; len= 118.0; end= 473.8 at [Counterclockwise Eulerian 
angles: dx= 40.00 mm theta=  53.829 deg phi= 120.000 deg chi=  65.500 deg] 
		measure for 15.0 seconds; frame angle 0.50 degrees, wavelength=1.54184>
<Omega scan: start= 227.9; len= 101.0; end= 328.9 at [Counterclockwise Eulerian 
angles: dx= 40.00 mm theta= -16.569 deg phi=   0.000 deg chi=  44.500 deg] 
		measure for 1.0 seconds; frame angle 0.50 degrees, wavelength=1.54184>
<Omega scan: start=  90.7; len=  82.5; end= 173.2 at [Counterclockwise Eulerian 
angles: dx= 40.00 mm theta=  46.329 deg phi= 270.000 deg chi= -44.500 deg] 
		measure for 9.0 seconds; frame angle 0.50 degrees, wavelength=1.54184>
<Omega scan: start= 236.0; len= 107.5; end= 343.5 at [Counterclockwise Eulerian 
angles: dx= 40.00 mm theta=  -9.070 deg phi=  90.000 deg chi=  44.500 deg] 
		measure for 1.0 seconds; frame angle 0.50 degrees, wavelength=1.54184>
<Omega scan: start=  90.7; len=  82.5; end= 173.2 at [Counterclockwise Eulerian 
angles: dx= 40.00 mm theta=  46.329 deg phi=  90.000 deg chi= -44.500 deg] 
		measure for 9.0 seconds; frame angle 0.50 degrees, wavelength=1.54184>
<Omega scan: start= 305.4; len=  94.0; end= 399.4 at [Counterclockwise Eulerian 
angles: dx= 40.00 mm theta= -24.070 deg phi= 204.000 deg chi= -65.500 deg] 
		measure for 2.0 seconds; frame angle 0.50 degrees, wavelength=1.54184>
<Phi   scan: start= 360.0; len=   0.5; end= 360.5 at [Counterclockwise Eulerian 
angles: dx= 40.00 mm theta=  53.829 deg omega= 105.699 deg chi= -44.500 deg] 
		measure for 15.0 seconds; frame angle 0.50 degrees, wavelength=1.54184>
<Omega scan: start=  90.7; len=  82.5; end= 173.2 at [Counterclockwise Eulerian 
angles: dx= 40.00 mm theta=  46.329 deg phi= 180.000 deg chi= -44.500 deg] 
		measure for 9.0 seconds; frame angle 0.50 degrees, wavelength=1.54184>
<Omega scan: start=  90.7; len=  82.5; end= 173.2 at [Counterclockwise Eulerian 
angles: dx= 40.00 mm theta=  46.329 deg phi= 360.000 deg chi= -44.500 deg] 
		measure for 9.0 seconds; frame angle 0.50 degrees, wavelength=1.54184>
<Omega scan: start= 305.4; len=  94.0; end= 399.4 at [Counterclockwise Eulerian 
angles: dx= 40.00 mm theta= -24.070 deg phi=  51.000 deg chi= -65.500 deg] 
		measure for 2.0 seconds; frame angle 0.50 degrees, wavelength=1.54184>
<Omega scan: start= 236.0; len= 107.5; end= 343.5 at [Counterclockwise Eulerian 
angles: dx= 40.00 mm theta=  -9.070 deg phi= 180.000 deg chi=  44.500 deg] 
		measure for 1.0 seconds; frame angle 0.50 degrees, wavelength=1.54184>
<Phi   scan: start=   0.0; len= 360.0; end= 360.0 at [Counterclockwise Eulerian 
angles: dx= 40.00 mm theta= -24.070 deg omega= 314.007 deg chi=  44.500 deg] 
		measure for 2.0 seconds; frame angle 0.50 degrees, wavelength=1.54184>
;
_diffrn_measurement_device '\k-geometry diffractometer'
_diffrn_measurement_device_type 'Bruker D8 VENTURE'
_diffrn_measurement_method '\F and \w scans'
_diffrn_radiation_monochromator 'multilayer mirror'
_diffrn_radiation_type CuK\a
_diffrn_radiation_wavelength 1.54178
_diffrn_reflns_av_R_equivalents 0.1497
_diffrn_reflns_av_unetI/netI 0.0931
_diffrn_reflns_Laue_measured_fraction_full 0.999
_diffrn_reflns_Laue_measured_fraction_max 0.946
_diffrn_reflns_limit_h_max 19
_diffrn_reflns_limit_h_min -19
_diffrn_reflns_limit_k_max 19
_diffrn_reflns_limit_k_min -20
_diffrn_reflns_limit_l_max 27
_diffrn_reflns_limit_l_min -27
_diffrn_reflns_number 194779
_diffrn_reflns_point_group_measured_fraction_full 0.999
_diffrn_reflns_point_group_measured_fraction_max 0.946
_diffrn_reflns_reduction_process narrow-frame
_diffrn_reflns_theta_full 67.679
_diffrn_reflns_theta_max 71.27
_diffrn_reflns_theta_min 2.012
_diffrn_source 'microfocus sealed tube'
_diffrn_source_current 1.101
_diffrn_source_target Cu
_diffrn_source_type 'I\mS 3.0'
_diffrn_source_voltage 50.0
_exptl_absorpt_coefficient_mu 0.787
_exptl_absorpt_correction_T_max 0.981
_exptl_absorpt_correction_T_min 0.937
_exptl_absorpt_correction_type multi-scan
_exptl_absorpt_process_details
;Krause, L., Herbst-Irmer, R., Sheldrick, G. M., Stalke, D. (2015).
"Comparison of silver and molybdenum microfocus X-ray sources for single-crystal
 structure determination"
J. Appl. Cryst. 48, 3-10.
doi:10.1107/S1600576714022985
;
_exptl_crystal_colour purple
_exptl_crystal_density_diffrn 0.681
_exptl_crystal_description block
_exptl_crystal_F_000 1276
_exptl_crystal_size_max 0.084
_exptl_crystal_size_mid 0.073
_exptl_crystal_size_min 0.024
_refine_diff_density_max 3.419
_refine_diff_density_min -1.355
_refine_diff_density_rms 0.171
_refine_ls_extinction_method none
_refine_ls_goodness_of_fit_ref 1.828
_refine_ls_hydrogen_treatment constr
_refine_ls_matrix_type full
_refine_ls_number_parameters 706
_refine_ls_number_reflns 22313
_refine_ls_number_restraints 1144
_refine_ls_restrained_S_all 1.815
_refine_ls_R_factor_all 0.2169
_refine_ls_R_factor_gt 0.1859
_refine_ls_shift/su_max 0.001
_refine_ls_shift/su_mean 0.000
_refine_ls_structure_factor_coef Fsqd
_refine_ls_weighting_details 'w=1/[\s^2^(Fo^2^)+(0.2000P)^2^] where P=(Fo^2^+2Fc^2^)/3'
_refine_ls_weighting_scheme calc
_refine_ls_wR_factor_gt 0.4737
_refine_ls_wR_factor_ref 0.5012
_reflns_Friedel_coverage 0.000
_reflns_number_gt 14194
_reflns_number_total 22313
_reflns_threshold_expression 'I > 2\s(I)'
_cod_data_source_file d4dt02397h2.cif
_cod_data_source_block cu_ni_mof_1_sq
_cod_depositor_comments
;
The following automatic conversions were performed:

data item '_exptl_absorpt_correction_type' value 'Multi-Scan' was
changed to 'multi-scan' in accordance with the
/home/data/users/saulius/crontab/automatic-downloads/rss-feeds/RSC/lib/dictionaries/cif_core.dic
dictionary named 'cif_core.dic' version 2.4.2 last updated on
2011-04-26.

Automatic conversion script
Id: cif_fix_values 8170 2020-07-09 18:12:32Z antanas 

 Adding full bibliography for 7717166--7717169.cif.
;
_cod_database_code 7717169
_platon_squeeze_void_probe_radius 1.20
_shelx_shelxl_version_number 2019/3
_shelx_space_group_comment
;
The symmetry employed for this shelxl refinement is uniquely defined
by the following loop, which should always be used as a source of
symmetry information in preference to the above space-group names.
They are only intended as comments.
;
_exptl_bruker_absorpt_correction_t_ratio 0.6209
_shelx_estimated_absorpt_t_min 0.937
_shelx_estimated_absorpt_t_max 0.981
_diffrn_measurement_bruker_total_exposure_time 88757.0
_diffrn_reflns_bruker_av_norm_i 3597.958
_diffrn_reflns_bruker_number_gt 75933
_computing_bruker_data_scaling 'SADABS-2016/2 - Bruker AXS area detector scaling and absorption correction'
_geom_details
; All esds (except the esd in the dihedral angle between two l.s. planes)
 are estimated using the full covariance matrix.  The cell esds are taken
 into account individually in the estimation of esds in distances, angles
 and torsion angles; correlations between esds in cell parameters are only
 used when they are defined by crystal symmetry.  An approximate (isotropic)
 treatment of cell esds is used for estimating esds involving l.s. planes.
;

loop_
_space_group_symop_operation_xyz
'x, y, z'
'-x, -y, -z'

loop_
_atom_site_label
_atom_site_type_symbol
_atom_site_fract_x
_atom_site_fract_y
_atom_site_fract_z
_atom_site_U_iso_or_equiv
_atom_site_adp_type
_atom_site_occupancy
_atom_site_site_symmetry_order
_atom_site_calc_flag
_atom_site_refinement_flags_posn
_atom_site_refinement_flags_adp
_atom_site_refinement_flags_occupancy
_atom_site_disorder_assembly
_atom_site_disorder_group
Ni1 Ni 0.00534(6) 0.80303(6) 0.75456(6) 0.0497(3) Uani 1 1 d . . . . .
Ni2 Ni 0.02053(6) 0.82874(6) 0.63586(6) 0.0524(4) Uani 1 1 d . . . . .
Ni3 Ni 0.51331(6) 0.31591(7) 0.69775(8) 0.0682(5) Uani 1 1 d . . . . .
O1 O 0.9191(3) 0.7198(3) 0.7589(3) 0.0723(14) Uani 1 1 d . . . . .
O2 O 0.0886(3) 0.7178(3) 0.7485(3) 0.0665(13) Uani 1 1 d . . . . .
O3 O 0.9228(3) -0.1103(3) 0.7444(3) 0.0700(14) Uani 1 1 d . . . . .
O4 O 0.0936(3) -0.1096(4) 0.7353(3) 0.0723(14) Uani 1 1 d . . . . .
O5 O 0.9319(3) -0.0924(3) 0.6427(3) 0.0670(13) Uani 1 1 d . . . . .
O6 O 0.9387(4) 0.7376(4) 0.6563(3) 0.0725(14) Uani 1 1 d . . . . .
O7 O 0.1083(3) 0.7465(3) 0.6473(3) 0.0690(14) Uani 1 1 d . . . . .
O8 O 0.1016(3) -0.0813(3) 0.6339(3) 0.0709(14) Uani 1 1 d . . . . .
C1 C 0.6562(4) 0.1713(5) 0.6964(5) 0.078(3) Uani 1 1 d . . . . .
C2 C -0.0013(10) 0.7975(9) 0.0285(5) 0.120(5) Uani 1 1 d . . . . .
H2 H 0.006253 0.744065 0.050192 0.143 Uiso 1 1 calc R U . . .
C3 C -0.0076(12) 0.8482(10) 0.0645(6) 0.148(7) Uani 1 1 d . . . . .
H3 H -0.017499 0.900848 0.042339 0.178 Uiso 1 1 calc R U . . .
C8 C -0.0047(8) 0.8529(7) 0.1280(3) 0.120(4) Uani 1 1 d G . . . .
C9 C -0.0115(8) 0.9290(6) 0.1451(4) 0.147(6) Uani 1 1 d G . . . .
H9 H -0.016129 0.976540 0.115147 0.177 Uiso 1 1 calc R U . . .
C10 C -0.0115(7) 0.9357(5) 0.2059(4) 0.131(5) Uani 1 1 d G . . . .
H10 H -0.016127 0.987663 0.217568 0.157 Uiso 1 1 calc R U . . .
C11 C -0.0047(7) 0.8662(7) 0.2497(3) 0.114(4) Uani 1 1 d G . . . .
C12 C 0.0021(10) 0.7901(6) 0.2326(4) 0.237(15) Uani 1 1 d G . . . .
H12 H 0.006690 0.742558 0.262551 0.284 Uiso 1 1 calc R U . . .
C13 C 0.0021(11) 0.7834(5) 0.1718(4) 0.253(17) Uani 1 1 d G . . . .
H13 H 0.006688 0.731433 0.160130 0.304 Uiso 1 1 calc R U . . .
C19 C -0.0032(10) 0.8789(10) 0.3166(6) 0.119(4) Uani 1 1 d . . . . .
H19 H -0.024801 0.927093 0.328520 0.143 Uiso 1 1 calc R U . . .
C20 C 0.0277(7) 0.8234(8) 0.3566(5) 0.093(3) Uani 1 1 d . . . . .
H20 H 0.056718 0.779104 0.343893 0.112 Uiso 1 1 calc R U . . .
C21 C 0.9051(5) 0.7042(5) 0.7078(5) 0.0721(18) Uani 1 1 d . . . . .
C22 C 0.8407(3) 0.6393(3) 0.7076(3) 0.0709(19) Uani 1 1 d G . . . .
C23 C 0.8281(4) 0.6159(4) 0.6529(3) 0.093(3) Uani 1 1 d G . . . .
H23 H 0.859395 0.640454 0.616193 0.111 Uiso 1 1 calc R U . . .
C24 C 0.7698(4) 0.5565(4) 0.6518(3) 0.109(4) Uani 1 1 d G . . . .
H24 H 0.761159 0.540472 0.614428 0.131 Uiso 1 1 calc R U . . .
C25 C 0.7240(3) 0.5205(3) 0.7055(3) 0.082(2) Uani 1 1 d G . . . .
C26 C 0.7366(4) 0.5440(4) 0.7602(3) 0.102(3) Uani 1 1 d G . . . .
H26 H 0.705279 0.519388 0.796845 0.122 Uiso 1 1 calc R U . . .
C27 C 0.7949(4) 0.6034(4) 0.7612(3) 0.095(3) Uani 1 1 d G . . . .
H27 H 0.803515 0.619369 0.798611 0.114 Uiso 1 1 calc R U . . .
C28 C 0.1235(5) 0.7073(4) 0.6974(4) 0.0613(16) Uani 1 1 d . . . . .
C29 C 0.1876(3) 0.6445(3) 0.6974(3) 0.073(2) Uani 1 1 d G . . . .
C30 C 0.2247(4) 0.6267(4) 0.6430(2) 0.106(4) Uani 1 1 d G . . . .
H30 H 0.209910 0.655217 0.605247 0.127 Uiso 1 1 calc R U . . .
C31 C 0.2835(4) 0.5672(4) 0.6437(3) 0.103(3) Uani 1 1 d G . . . .
H31 H 0.308849 0.555082 0.606466 0.124 Uiso 1 1 calc R U . . .
C32 C 0.3052(3) 0.5255(3) 0.6989(3) 0.074(2) Uani 1 1 d G . . . .
C33 C 0.2681(4) 0.5433(4) 0.7533(3) 0.100(3) Uani 1 1 d G . . . .
H33 H 0.282898 0.514833 0.791056 0.120 Uiso 1 1 calc R U . . .
C34 C 0.2093(4) 0.6028(4) 0.7526(2) 0.093(3) Uani 1 1 d G . . . .
H34 H 0.183959 0.614968 0.789839 0.112 Uiso 1 1 calc R U . . .
C35 C 0.9020(4) -0.0764(5) 0.6950(5) 0.0651(17) Uani 1 1 d . . . . .
C36 C 0.8380(3) -0.0131(3) 0.6952(3) 0.0698(19) Uani 1 1 d G . . . .
C37 C 0.8060(4) 0.0072(4) 0.7502(2) 0.090(3) Uani 1 1 d G . . . .
H37 H 0.824010 -0.019714 0.787245 0.108 Uiso 1 1 calc R U . . .
C38 C 0.7475(4) 0.0668(4) 0.7509(3) 0.091(3) Uani 1 1 d G . . . .
H38 H 0.725599 0.080687 0.788483 0.110 Uiso 1 1 calc R U . . .
C39 C 0.7211(3) 0.1062(3) 0.6966(3) 0.081(2) Uani 1 1 d G . . . .
C40 C 0.7532(4) 0.0859(3) 0.6416(3) 0.092(3) Uani 1 1 d G . . . .
H40 H 0.735116 0.112784 0.604557 0.111 Uiso 1 1 calc R U . . .
C41 C 0.8116(3) 0.0262(4) 0.6409(2) 0.085(2) Uani 1 1 d G . . . .
H41 H 0.833528 0.012382 0.603318 0.102 Uiso 1 1 calc R U . . .
C42 C 0.1219(4) -0.0706(4) 0.6837(5) 0.0636(16) Uani 1 1 d . . . . .
C43 C 0.1863(3) -0.0071(3) 0.6854(3) 0.0712(19) Uani 1 1 d G . . . .
C44 C 0.2078(4) 0.0062(4) 0.7411(3) 0.097(3) Uani 1 1 d G . . . .
H44 H 0.182275 -0.024839 0.777954 0.116 Uiso 1 1 calc R U . . .
C45 C 0.2666(4) 0.0648(4) 0.7428(3) 0.100(3) Uani 1 1 d G . . . .
H45 H 0.281297 0.073902 0.780815 0.120 Uiso 1 1 calc R U . . .
C46 C 0.3039(3) 0.1102(3) 0.6888(3) 0.086(2) Uani 1 1 d G . . . .
C47 C 0.2824(4) 0.0970(4) 0.6332(3) 0.102(3) Uani 1 1 d G . . . .
H47 H 0.307884 0.128002 0.596324 0.122 Uiso 1 1 calc R U . . .
C48 C 0.2236(4) 0.0383(4) 0.6315(3) 0.095(3) Uani 1 1 d G . . . .
H48 H 0.208863 0.029261 0.593462 0.114 Uiso 1 1 calc R U . . .
C49 C 0.6589(5) 0.4576(5) 0.7051(6) 0.082(3) Uani 1 1 d . . . . .
C54 C 0.3688(5) 0.4616(5) 0.6978(6) 0.083(3) Uani 1 1 d . . . . .
C64 C 0.3679(4) 0.1737(5) 0.6918(5) 0.077(3) Uani 1 1 d . . . . .
N1_1 N 0.0214(3) 0.8345(3) 0.5483(4) 0.0740(18) Uani 1 1 d D U . . .
C1_1 C -0.0141(6) 0.8914(6) 0.5101(4) 0.089(3) Uani 1 1 d D U . . .
H1_1 H -0.039896 0.935520 0.525390 0.107 Uiso 1 1 calc R U . . .
C2_1 C -0.0142(8) 0.8879(7) 0.4521(4) 0.105(3) Uani 1 1 d D U . . .
H2_1 H -0.039387 0.931783 0.428264 0.126 Uiso 1 1 calc R U . . .
C3_1 C 0.0164(8) 0.8309(7) 0.4231(5) 0.103(3) Uani 1 1 d D U . . .
C4_1 C 0.0545(13) 0.7769(10) 0.4618(6) 0.164(6) Uani 1 1 d D U . . .
H4_1 H 0.083647 0.735361 0.445332 0.197 Uiso 1 1 calc R U . . .
C5_1 C 0.0549(10) 0.7762(8) 0.5201(5) 0.125(5) Uani 1 1 d D U . . .
H5_1 H 0.080341 0.732249 0.543671 0.150 Uiso 1 1 calc R U . . .
N1_2 N 0.0041(5) 0.7985(4) -0.1541(4) 0.0760(18) Uani 1 1 d D U . . .
C1_2 C 0.0137(11) 0.7304(8) -0.1152(5) 0.170(7) Uani 1 1 d D U . . .
H1_2 H 0.022868 0.680426 -0.129337 0.204 Uiso 1 1 calc R U . . .
C2_2 C 0.0105(13) 0.7323(9) -0.0579(6) 0.181(7) Uani 1 1 d D U . . .
H2_2 H 0.017929 0.681925 -0.031699 0.217 Uiso 1 1 calc R U . . .
C3_2 C -0.0020(12) 0.7969(7) -0.0316(5) 0.136(5) Uani 1 1 d D U . . .
C4_2 C -0.0119(17) 0.8639(9) -0.0692(6) 0.191(8) Uani 1 1 d D U . . .
H4_2 H -0.019819 0.913940 -0.054965 0.229 Uiso 1 1 calc R U . . .
C5_2 C -0.0108(14) 0.8615(9) -0.1275(6) 0.174(7) Uani 1 1 d D U . . .
H5_2 H -0.022155 0.911124 -0.153187 0.209 Uiso 1 1 calc R U . . .
N1_3 N 0.5143(3) 0.4324(4) 0.6987(4) 0.074(2) Uani 1 1 d D U . . .
C1_3 C 0.5803(4) 0.4832(4) 0.6983(5) 0.084(3) Uani 1 1 d D U . . .
C2_3 C 0.5564(5) 0.5644(5) 0.6970(6) 0.102(4) Uani 1 1 d D U . . .
H2_3 H 0.591272 0.609711 0.696838 0.123 Uiso 1 1 calc R U . . .
C3_3 C 0.4750(4) 0.5670(4) 0.6959(6) 0.092(3) Uani 1 1 d D U . . .
H3_3 H 0.442039 0.613804 0.693845 0.110 Uiso 1 1 calc R U . . .
C4_3 C 0.4489(4) 0.4839(4) 0.6985(5) 0.081(3) Uani 1 1 d D U . . .
N1_4 N 0.6290(3) 0.3140(3) 0.7035(4) 0.073(2) Uani 1 1 d D U . . .
C1_4 C 0.6791(4) 0.2475(4) 0.7046(6) 0.090(3) Uani 1 1 d D U . . .
C2_4 C 0.7601(5) 0.2687(5) 0.7087(7) 0.112(4) Uani 1 1 d D U . . .
H2_4 H 0.805149 0.233530 0.709711 0.134 Uiso 1 1 calc R U . . .
C3_4 C 0.7607(5) 0.3511(5) 0.7108(7) 0.101(4) Uani 1 1 d D U . . .
H3_4 H 0.806111 0.383619 0.714931 0.121 Uiso 1 1 calc R U . . .
C4_4 C 0.6804(4) 0.3774(5) 0.7058(6) 0.082(3) Uani 1 1 d D U . . .
N1_5 N 0.5118(3) 0.1992(3) 0.6939(4) 0.074(2) Uani 1 1 d D U . . .
C1_5 C 0.4472(4) 0.1508(4) 0.6887(5) 0.086(3) Uani 1 1 d D U . . .
C2_5 C 0.4709(5) 0.0698(4) 0.6840(6) 0.103(4) Uani 1 1 d D U . . .
H2_5 H 0.436747 0.025015 0.681495 0.123 Uiso 1 1 calc R U . . .
C3_5 C 0.5545(5) 0.0701(5) 0.6839(7) 0.110(4) Uani 1 1 d D U . . .
H3_5 H 0.589264 0.025513 0.680239 0.132 Uiso 1 1 calc R U . . .
C4_5 C 0.5781(4) 0.1499(4) 0.6903(6) 0.090(3) Uani 1 1 d D U . . .
N1_6 N 0.3949(3) 0.3171(4) 0.6967(4) 0.077(2) Uani 1 1 d D U . . .
C1_6 C 0.3442(4) 0.2522(5) 0.6940(5) 0.087(3) Uani 1 1 d D U . . .
C2_6 C 0.2627(4) 0.2767(5) 0.6957(6) 0.102(4) Uani 1 1 d D U . . .
H2_6 H 0.216612 0.242859 0.695665 0.122 Uiso 1 1 calc R U . . .
C3_6 C 0.2627(5) 0.3576(5) 0.6975(7) 0.102(4) Uani 1 1 d D U . . .
H3_6 H 0.216907 0.391860 0.697264 0.122 Uiso 1 1 calc R U . . .
C4_6 C 0.3445(4) 0.3815(5) 0.7000(6) 0.084(3) Uani 1 1 d D U . . .

loop_
_atom_site_aniso_label
_atom_site_aniso_U_11
_atom_site_aniso_U_22
_atom_site_aniso_U_33
_atom_site_aniso_U_23
_atom_site_aniso_U_13
_atom_site_aniso_U_12
Ni1 0.0399(6) 0.0366(5) 0.0783(8) -0.0214(5) -0.0131(5) 0.0074(4)
Ni2 0.0399(6) 0.0372(6) 0.0844(9) -0.0191(5) -0.0130(5) 0.0094(4)
Ni3 0.0318(6) 0.0351(6) 0.1431(13) -0.0278(7) -0.0151(6) 0.0071(4)
O1 0.057(3) 0.055(3) 0.110(4) -0.029(3) -0.011(3) -0.008(2)
O2 0.067(3) 0.056(3) 0.080(3) -0.020(3) -0.010(2) 0.023(2)
O3 0.058(3) 0.061(3) 0.100(4) -0.030(3) -0.022(3) 0.031(2)
O4 0.061(3) 0.065(3) 0.096(4) -0.025(3) -0.017(3) -0.008(2)
O5 0.045(3) 0.053(3) 0.109(4) -0.023(3) -0.018(2) 0.021(2)
O6 0.070(3) 0.059(3) 0.095(4) -0.028(3) -0.013(3) -0.010(2)
O7 0.065(3) 0.061(3) 0.085(3) -0.025(3) -0.008(3) 0.025(2)
O8 0.062(3) 0.055(3) 0.099(4) -0.017(3) -0.017(3) -0.001(2)
C1 0.037(3) 0.048(4) 0.153(9) -0.025(4) -0.010(4) 0.006(3)
C2 0.188(14) 0.109(8) 0.061(5) -0.026(5) 0.012(6) -0.041(9)
C3 0.27(2) 0.124(10) 0.072(6) -0.048(7) -0.059(9) 0.057(12)
C8 0.147(11) 0.163(10) 0.062(5) -0.043(6) -0.027(6) 0.012(9)
C9 0.175(15) 0.180(12) 0.104(8) -0.069(9) -0.020(9) 0.040(12)
C10 0.145(12) 0.152(10) 0.103(7) -0.052(6) 0.000(8) 0.008(10)
C11 0.109(9) 0.137(9) 0.107(6) -0.056(6) -0.010(6) -0.022(7)
C12 0.50(5) 0.140(11) 0.094(9) -0.047(9) -0.085(17) 0.037(19)
C13 0.52(5) 0.176(14) 0.083(8) -0.039(8) -0.077(16) 0.04(2)
C19 0.145(11) 0.116(9) 0.105(7) -0.033(6) -0.034(7) 0.029(8)
C20 0.091(7) 0.100(7) 0.084(5) -0.009(5) -0.001(5) 0.006(5)
C21 0.060(4) 0.051(4) 0.108(5) -0.019(4) -0.009(4) 0.008(3)
C22 0.051(4) 0.043(3) 0.126(6) -0.029(4) -0.018(4) 0.009(3)
C23 0.080(6) 0.073(6) 0.129(7) -0.030(5) -0.011(5) -0.024(5)
C24 0.118(8) 0.076(6) 0.143(8) -0.048(6) -0.013(6) -0.042(6)
C25 0.052(4) 0.048(4) 0.153(7) -0.036(4) -0.024(4) 0.010(3)
C26 0.095(7) 0.075(6) 0.141(8) -0.035(6) -0.012(6) -0.028(5)
C27 0.072(6) 0.093(7) 0.130(7) -0.048(6) -0.007(5) -0.025(5)
C28 0.060(4) 0.039(3) 0.090(4) -0.023(3) -0.011(3) 0.002(3)
C29 0.056(4) 0.044(4) 0.122(6) -0.024(4) -0.002(4) 0.008(3)
C30 0.088(7) 0.106(8) 0.128(7) -0.034(6) -0.013(6) 0.064(6)
C31 0.084(6) 0.111(8) 0.124(7) -0.042(6) -0.022(6) 0.062(6)
C32 0.047(4) 0.045(4) 0.137(6) -0.030(4) -0.019(4) 0.010(3)
C33 0.083(6) 0.087(7) 0.138(7) -0.030(6) -0.024(6) 0.048(5)
C34 0.087(6) 0.064(5) 0.125(7) -0.015(5) 0.004(5) 0.037(5)
C35 0.038(3) 0.049(4) 0.114(5) -0.025(4) -0.014(3) 0.000(3)
C36 0.043(4) 0.050(4) 0.126(6) -0.031(4) -0.023(4) 0.016(3)
C37 0.078(6) 0.068(5) 0.127(7) -0.025(5) -0.013(5) 0.034(4)
C38 0.068(5) 0.071(5) 0.148(7) -0.047(5) -0.025(5) 0.036(4)
C39 0.049(4) 0.042(4) 0.159(7) -0.027(4) -0.024(4) 0.012(3)
C40 0.069(5) 0.060(5) 0.152(7) -0.023(5) -0.023(5) 0.035(4)
C41 0.066(5) 0.065(5) 0.126(7) -0.023(5) -0.014(5) 0.029(4)
C42 0.045(3) 0.037(3) 0.111(5) -0.018(3) -0.012(3) 0.011(2)
C43 0.047(4) 0.042(3) 0.128(6) -0.020(4) -0.017(4) 0.002(3)
C44 0.087(6) 0.074(6) 0.134(7) -0.029(6) -0.022(6) -0.035(5)
C45 0.073(6) 0.078(6) 0.157(8) -0.037(6) -0.023(6) -0.027(5)
C46 0.042(4) 0.050(4) 0.171(8) -0.029(4) -0.027(4) 0.006(3)
C47 0.066(6) 0.093(7) 0.140(8) -0.004(6) -0.014(5) -0.031(5)
C48 0.075(6) 0.076(6) 0.131(7) -0.017(5) -0.006(5) -0.027(5)
C49 0.054(4) 0.049(4) 0.154(9) -0.034(5) -0.029(5) 0.010(3)
C54 0.050(4) 0.051(4) 0.156(9) -0.034(5) -0.029(5) 0.018(3)
C64 0.034(3) 0.047(3) 0.155(9) -0.036(4) -0.012(4) 0.001(3)
N1_1 0.039(3) 0.044(3) 0.144(6) -0.017(3) -0.029(3) 0.001(2)
C1_1 0.105(7) 0.089(6) 0.078(5) -0.019(4) -0.025(5) 0.029(5)
C2_1 0.144(10) 0.092(7) 0.087(5) -0.029(5) -0.024(6) -0.010(6)
C3_1 0.122(9) 0.110(8) 0.077(5) -0.021(5) -0.010(5) 0.005(6)
C4_1 0.244(17) 0.155(12) 0.106(7) -0.029(8) -0.068(10) 0.066(11)
C5_1 0.177(12) 0.104(8) 0.112(7) -0.044(7) -0.052(8) 0.064(8)
N1_2 0.074(4) 0.068(4) 0.093(5) -0.028(3) -0.018(4) 0.013(3)
C1_2 0.30(2) 0.116(8) 0.101(7) -0.032(6) -0.055(10) 0.059(11)
C2_2 0.32(2) 0.128(10) 0.101(7) -0.052(7) -0.014(11) 0.022(13)
C3_2 0.244(16) 0.105(7) 0.071(6) -0.040(5) -0.027(8) -0.004(9)
C4_2 0.35(2) 0.121(9) 0.117(8) -0.046(7) -0.071(12) 0.053(13)
C5_2 0.31(2) 0.122(9) 0.111(8) -0.043(7) -0.070(11) 0.090(12)
N1_3 0.043(3) 0.044(3) 0.141(6) -0.028(4) -0.014(3) 0.007(2)
C1_3 0.050(4) 0.044(4) 0.162(9) -0.031(5) -0.018(5) 0.001(3)
C2_3 0.059(4) 0.046(4) 0.209(12) -0.040(6) -0.022(6) 0.002(3)
C3_3 0.054(4) 0.032(3) 0.195(11) -0.031(5) -0.025(5) 0.009(3)
C4_3 0.053(4) 0.039(3) 0.159(9) -0.031(4) -0.030(5) 0.008(3)
N1_4 0.035(3) 0.037(3) 0.152(7) -0.030(3) -0.010(3) 0.011(2)
C1_4 0.043(4) 0.045(4) 0.191(10) -0.036(5) -0.029(5) 0.015(3)
C2_4 0.052(4) 0.049(4) 0.245(14) -0.045(6) -0.039(6) 0.013(3)
C3_4 0.050(4) 0.051(4) 0.215(12) -0.048(6) -0.029(6) 0.006(3)
C4_4 0.047(4) 0.048(3) 0.160(9) -0.035(5) -0.021(4) 0.005(3)
N1_5 0.036(3) 0.038(3) 0.154(7) -0.026(3) -0.020(3) 0.008(2)
C1_5 0.038(3) 0.045(4) 0.182(10) -0.042(5) -0.015(4) 0.009(3)
C2_5 0.055(4) 0.038(4) 0.231(12) -0.056(6) -0.030(6) 0.010(3)
C3_5 0.051(4) 0.047(4) 0.243(14) -0.049(6) -0.024(6) 0.014(3)
C4_5 0.043(3) 0.041(4) 0.193(10) -0.040(5) -0.013(5) 0.013(3)
N1_6 0.035(3) 0.046(3) 0.159(7) -0.039(4) -0.019(3) 0.010(2)
C1_6 0.036(3) 0.047(4) 0.183(10) -0.029(5) -0.021(4) 0.005(3)
C2_6 0.041(4) 0.049(4) 0.225(12) -0.045(6) -0.028(5) 0.006(3)
C3_6 0.048(4) 0.052(4) 0.215(12) -0.043(6) -0.024(5) 0.019(3)
C4_6 0.047(4) 0.046(3) 0.163(9) -0.030(5) -0.016(4) 0.016(3)

loop_
_atom_type_symbol
_atom_type_description
_atom_type_scat_dispersion_real
_atom_type_scat_dispersion_imag
_atom_type_scat_source
C C 0.0181 0.0091 'International Tables Vol C Tables 4.2.6.8 and 6.1.1.4'
H H 0.0000 0.0000 'International Tables Vol C Tables 4.2.6.8 and 6.1.1.4'
N N 0.0311 0.0180 'International Tables Vol C Tables 4.2.6.8 and 6.1.1.4'
Ni Ni -3.0029 0.5091 'International Tables Vol C Tables 4.2.6.8 and 6.1.1.4'
O O 0.0492 0.0322 'International Tables Vol C Tables 4.2.6.8 and 6.1.1.4'

loop_
_geom_angle_atom_site_label_1
_geom_angle_atom_site_label_2
_geom_angle_atom_site_label_3
_geom_angle
_geom_angle_site_symmetry_1
_geom_angle_site_symmetry_3
_geom_angle_publ_flag
O1 Ni1 O3 89.4(2) 1_455 1_465 ?
O1 Ni1 O2 89.7(2) 1_455 . ?
O3 Ni1 O2 169.7(3) 1_465 . ?
O1 Ni1 O4 170.7(3) 1_455 1_565 ?
O3 Ni1 O4 89.4(3) 1_465 1_565 ?
O2 Ni1 O4 89.8(2) . 1_565 ?
O1 Ni1 N1_2 97.0(3) 1_455 1_556 ?
O3 Ni1 N1_2 94.4(3) 1_465 1_556 ?
O2 Ni1 N1_2 95.9(3) . 1_556 ?
O4 Ni1 N1_2 92.3(3) 1_565 1_556 ?
O1 Ni1 Ni2 91.5(2) 1_455 . ?
O3 Ni1 Ni2 83.89(19) 1_465 . ?
O2 Ni1 Ni2 85.85(17) . . ?
O4 Ni1 Ni2 79.21(19) 1_565 . ?
N1_2 Ni1 Ni2 171.3(2) 1_556 . ?
N1_1 Ni2 O5 95.2(2) . 1_465 ?
N1_1 Ni2 O6 93.5(3) . 1_455 ?
O5 Ni2 O6 89.3(2) 1_465 1_455 ?
N1_1 Ni2 O7 96.3(2) . . ?
O5 Ni2 O7 168.4(3) 1_465 . ?
O6 Ni2 O7 89.0(3) 1_455 . ?
N1_1 Ni2 O8 98.3(3) . 1_565 ?
O5 Ni2 O8 89.4(2) 1_465 1_565 ?
O6 Ni2 O8 168.2(3) 1_455 1_565 ?
O7 Ni2 O8 89.9(2) . 1_565 ?
N1_1 Ni2 Ni1 171.77(18) . . ?
O5 Ni2 Ni1 85.41(19) 1_465 . ?
O6 Ni2 Ni1 78.31(19) 1_455 . ?
O7 Ni2 Ni1 83.04(18) . . ?
O8 Ni2 Ni1 89.89(19) 1_565 . ?
N1_4 Ni3 N1_3 89.6(2) . . ?
N1_4 Ni3 N1_5 91.0(2) . . ?
N1_3 Ni3 N1_5 178.1(4) . . ?
N1_4 Ni3 N1_6 176.9(4) . . ?
N1_3 Ni3 N1_6 90.2(2) . . ?
N1_5 Ni3 N1_6 89.4(2) . . ?
C21 O1 Ni1 114.5(6) . 1_655 ?
C28 O2 Ni1 121.6(5) . . ?
C35 O3 Ni1 124.7(5) . 1_645 ?
C42 O4 Ni1 128.2(5) . 1_545 ?
C35 O5 Ni2 121.7(5) . 1_645 ?
C21 O6 Ni2 128.9(6) . 1_655 ?
C28 O7 Ni2 124.8(5) . . ?
C42 O8 Ni2 117.0(6) . 1_545 ?
C4_5 C1 C1_4 123.6(7) . . ?
C4_5 C1 C39 118.5(6) . . ?
C1_4 C1 C39 117.8(6) . . ?
C3 C2 C3_2 138.9(15) . . ?
C2 C3 C8 141.2(15) . . ?
C9 C8 C13 120.0 . . ?
C9 C8 C3 118.4(9) . . ?
C13 C8 C3 121.6(9) . . ?
C8 C9 C10 120.0 . . ?
C11 C10 C9 120.0 . . ?
C10 C11 C12 120.0 . . ?
C10 C11 C19 116.9(9) . . ?
C12 C11 C19 123.1(9) . . ?
C13 C12 C11 120.0 . . ?
C12 C13 C8 120.0 . . ?
C20 C19 C11 120.4(12) . . ?
C19 C20 C3_1 119.0(12) . . ?
O6 C21 O1 126.6(8) . . ?
O6 C21 C22 115.9(8) . . ?
O1 C21 C22 117.5(8) . . ?
C23 C22 C27 120.0 . . ?
C23 C22 C21 119.2(5) . . ?
C27 C22 C21 120.8(5) . . ?
C22 C23 C24 120.0 . . ?
C25 C24 C23 120.0 . . ?
C24 C25 C26 120.0 . . ?
C24 C25 C49 120.8(6) . . ?
C26 C25 C49 119.1(6) . . ?
C27 C26 C25 120.0 . . ?
C26 C27 C22 120.0 . . ?
O7 C28 O2 124.4(7) . . ?
O7 C28 C29 117.8(7) . . ?
O2 C28 C29 117.9(7) . . ?
C30 C29 C34 120.0 . . ?
C30 C29 C28 120.7(5) . . ?
C34 C29 C28 119.3(5) . . ?
C29 C30 C31 120.0 . . ?
C32 C31 C30 120.0 . . ?
C31 C32 C33 120.0 . . ?
C31 C32 C54 118.5(6) . . ?
C33 C32 C54 121.5(6) . . ?
C32 C33 C34 120.0 . . ?
C33 C34 C29 120.0 . . ?
O3 C35 O5 124.2(7) . . ?
O3 C35 C36 118.1(7) . . ?
O5 C35 C36 117.7(7) . . ?
C37 C36 C41 120.0 . . ?
C37 C36 C35 119.4(5) . . ?
C41 C36 C35 120.6(5) . . ?
C38 C37 C36 120.0 . . ?
C37 C38 C39 120.0 . . ?
C38 C39 C40 120.0 . . ?
C38 C39 C1 120.9(6) . . ?
C40 C39 C1 119.1(6) . . ?
C41 C40 C39 120.0 . . ?
C40 C41 C36 120.0 . . ?
O8 C42 O4 125.4(7) . . ?
O8 C42 C43 119.8(8) . . ?
O4 C42 C43 114.8(7) . . ?
C44 C43 C48 120.0 . . ?
C44 C43 C42 119.9(5) . . ?
C48 C43 C42 120.1(5) . . ?
C43 C44 C45 120.0 . . ?
C44 C45 C46 120.0 . . ?
C47 C46 C45 120.0 . . ?
C47 C46 C64 120.9(6) . . ?
C45 C46 C64 119.1(6) . . ?
C46 C47 C48 120.0 . . ?
C47 C48 C43 120.0 . . ?
C4_4 C49 C1_3 121.8(7) . . ?
C4_4 C49 C25 119.0(7) . . ?
C1_3 C49 C25 118.9(7) . . ?
C4_3 C54 C4_6 122.3(7) . . ?
C4_3 C54 C32 118.9(7) . . ?
C4_6 C54 C32 118.7(7) . . ?
C1_5 C64 C1_6 123.2(7) . . ?
C1_5 C64 C46 118.1(6) . . ?
C1_6 C64 C46 118.6(6) . . ?
C5_1 N1_1 C1_1 112.0(9) . . ?
C5_1 N1_1 Ni2 121.8(7) . . ?
C1_1 N1_1 Ni2 126.1(6) . . ?
C2_1 C1_1 N1_1 122.0(9) . . ?
C1_1 C2_1 C3_1 127.7(11) . . ?
C2_1 C3_1 C4_1 108.9(10) . . ?
C2_1 C3_1 C20 133.1(10) . . ?
C4_1 C3_1 C20 117.2(10) . . ?
C5_1 C4_1 C3_1 125.8(12) . . ?
C4_1 C5_1 N1_1 123.4(11) . . ?
C5_2 N1_2 C1_2 113.0(10) . . ?
C5_2 N1_2 Ni1 123.6(8) . 1_554 ?
C1_2 N1_2 Ni1 123.3(7) . 1_554 ?
C2_2 C1_2 N1_2 119.6(12) . . ?
C1_2 C2_2 C3_2 127.0(13) . . ?
C4_2 C3_2 C2_2 114.1(11) . . ?
C4_2 C3_2 C2 120.4(11) . . ?
C2_2 C3_2 C2 125.5(13) . . ?
C3_2 C4_2 C5_2 118.9(12) . . ?
N1_2 C5_2 C4_2 127.3(12) . . ?
C1_3 N1_3 C4_3 104.1(5) . . ?
C1_3 N1_3 Ni3 128.2(5) . . ?
C4_3 N1_3 Ni3 127.7(5) . . ?
N1_3 C1_3 C49 125.3(7) . . ?
N1_3 C1_3 C2_3 111.1(6) . . ?
C49 C1_3 C2_3 123.3(7) . . ?
C3_3 C2_3 C1_3 108.2(6) . . ?
C2_3 C3_3 C4_3 105.6(6) . . ?
C54 C4_3 N1_3 126.0(6) . . ?
C54 C4_3 C3_3 122.9(7) . . ?
N1_3 C4_3 C3_3 111.0(6) . . ?
C4_4 N1_4 C1_4 103.9(5) . . ?
C4_4 N1_4 Ni3 128.8(4) . . ?
C1_4 N1_4 Ni3 127.3(5) . . ?
C1 C1_4 N1_4 125.3(6) . . ?
C1 C1_4 C2_4 122.5(6) . . ?
N1_4 C1_4 C2_4 111.8(6) . . ?
C3_4 C2_4 C1_4 106.0(6) . . ?
C2_4 C3_4 C4_4 106.3(6) . . ?
N1_4 C4_4 C49 125.9(7) . . ?
N1_4 C4_4 C3_4 111.9(6) . . ?
C49 C4_4 C3_4 122.2(7) . . ?
C1_5 N1_5 C4_5 104.9(5) . . ?
C1_5 N1_5 Ni3 128.4(4) . . ?
C4_5 N1_5 Ni3 126.5(5) . . ?
N1_5 C1_5 C64 125.5(6) . . ?
N1_5 C1_5 C2_5 111.9(6) . . ?
C64 C1_5 C2_5 122.4(7) . . ?
C3_5 C2_5 C1_5 105.4(6) . . ?
C2_5 C3_5 C4_5 106.8(6) . . ?
C1 C4_5 N1_5 125.7(6) . . ?
C1 C4_5 C3_5 123.2(6) . . ?
N1_5 C4_5 C3_5 110.9(6) . . ?
C4_6 N1_6 C1_6 104.9(5) . . ?
C4_6 N1_6 Ni3 127.6(5) . . ?
C1_6 N1_6 Ni3 127.4(4) . . ?
C64 C1_6 N1_6 125.7(6) . . ?
C64 C1_6 C2_6 123.5(7) . . ?
N1_6 C1_6 C2_6 110.7(6) . . ?
C3_6 C2_6 C1_6 106.9(6) . . ?
C2_6 C3_6 C4_6 106.8(6) . . ?
N1_6 C4_6 C54 125.8(7) . . ?
N1_6 C4_6 C3_6 110.6(6) . . ?
C54 C4_6 C3_6 123.1(7) . . ?

loop_
_geom_bond_atom_site_label_1
_geom_bond_atom_site_label_2
_geom_bond_distance
_geom_bond_site_symmetry_2
_geom_bond_publ_flag
Ni1 O1 1.976(5) 1_455 ?
Ni1 O3 1.991(5) 1_465 ?
Ni1 O2 1.994(5) . ?
Ni1 O4 2.022(6) 1_565 ?
Ni1 N1_2 2.036(8) 1_556 ?
Ni1 Ni2 2.6065(18) . ?
Ni2 N1_1 1.950(9) . ?
Ni2 O5 1.985(4) 1_465 ?
Ni2 O6 1.994(6) 1_455 ?
Ni2 O7 2.005(5) . ?
Ni2 O8 2.007(5) 1_565 ?
Ni3 N1_4 1.939(5) . ?
Ni3 N1_3 1.944(6) . ?
Ni3 N1_5 1.962(5) . ?
Ni3 N1_6 1.970(5) . ?
O1 C21 1.266(12) . ?
O2 C28 1.270(10) . ?
O3 C35 1.235(11) . ?
O4 C42 1.264(11) . ?
O5 C35 1.297(11) . ?
O6 C21 1.259(12) . ?
O7 C28 1.246(10) . ?
O8 C42 1.244(11) . ?
C1 C4_5 1.374(11) . ?
C1 C1_4 1.374(11) . ?
C1 C39 1.528(8) . ?
C2 C3 1.266(16) . ?
C2 C3_2 1.353(16) . ?
C3 C8 1.449(12) . ?
C8 C9 1.3900 . ?
C8 C13 1.3900 . ?
C9 C10 1.3900 . ?
C10 C11 1.3900 . ?
C11 C12 1.3900 . ?
C11 C19 1.556(14) . ?
C12 C13 1.3900 . ?
C19 C20 1.313(18) . ?
C20 C3_1 1.514(15) . ?
C21 C22 1.523(9) . ?
C22 C23 1.3900 . ?
C22 C27 1.3900 . ?
C23 C24 1.3900 . ?
C24 C25 1.3900 . ?
C25 C26 1.3900 . ?
C25 C49 1.508(9) . ?
C26 C27 1.3900 . ?
C28 C29 1.493(8) . ?
C29 C30 1.3900 . ?
C29 C34 1.3900 . ?
C30 C31 1.3900 . ?
C31 C32 1.3900 . ?
C32 C33 1.3900 . ?
C32 C54 1.501(8) . ?
C33 C34 1.3900 . ?
C35 C36 1.498(8) . ?
C36 C37 1.3900 . ?
C36 C41 1.3900 . ?
C37 C38 1.3900 . ?
C38 C39 1.3900 . ?
C39 C40 1.3900 . ?
C40 C41 1.3900 . ?
C42 C43 1.512(8) . ?
C43 C44 1.3900 . ?
C43 C48 1.3900 . ?
C44 C45 1.3900 . ?
C45 C46 1.3900 . ?
C46 C47 1.3900 . ?
C46 C64 1.514(8) . ?
C47 C48 1.3900 . ?
C49 C4_4 1.382(11) . ?
C49 C1_3 1.387(11) . ?
C54 C4_3 1.384(11) . ?
C54 C4_6 1.385(11) . ?
C64 C1_5 1.370(10) . ?
C64 C1_6 1.373(10) . ?
N1_1 C5_1 1.340(11) . ?
N1_1 C1_1 1.341(10) . ?
C1_1 C2_1 1.312(11) . ?
C2_1 C3_1 1.319(11) . ?
C3_1 C4_1 1.340(12) . ?
C4_1 C5_1 1.309(12) . ?
N1_2 C5_2 1.311(11) . ?
N1_2 C1_2 1.322(12) . ?
C1_2 C2_2 1.287(13) . ?
C2_2 C3_2 1.324(12) . ?
C3_2 C4_2 1.295(13) . ?
C4_2 C5_2 1.313(13) . ?
N1_3 C1_3 1.384(8) . ?
N1_3 C4_3 1.385(8) . ?
C1_3 C2_3 1.406(9) . ?
C2_3 C3_3 1.356(10) . ?
C3_3 C4_3 1.439(8) . ?
N1_4 C4_4 1.369(8) . ?
N1_4 C1_4 1.385(8) . ?
C1_4 C2_4 1.407(9) . ?
C2_4 C3_4 1.383(9) . ?
C3_4 C4_4 1.413(9) . ?
N1_5 C1_5 1.369(8) . ?
N1_5 C4_5 1.378(8) . ?
C1_5 C2_5 1.425(8) . ?
C2_5 C3_5 1.388(9) . ?
C3_5 C4_5 1.422(9) . ?
N1_6 C4_6 1.368(8) . ?
N1_6 C1_6 1.384(8) . ?
C1_6 C2_6 1.412(9) . ?
C2_6 C3_6 1.356(9) . ?
C3_6 C4_6 1.426(9) . ?

loop_
_platon_squeeze_void_nr
_platon_squeeze_void_average_x
_platon_squeeze_void_average_y
_platon_squeeze_void_average_z
_platon_squeeze_void_volume
_platon_squeeze_void_count_electrons
_platon_squeeze_void_content
1 -0.008 0.409 0.671 3942 921 '35 ethanol molecules, 22 DMF molecules or a mixture of both'

loop_
_bruker_diffrn_runs_axis
_bruker_diffrn_runs_distance
_bruker_diffrn_runs_theta
_bruker_diffrn_runs_omega
_bruker_diffrn_runs_phi
_bruker_diffrn_runs_chi
_bruker_diffrn_runs_width
_bruker_diffrn_runs_images
_bruker_diffrn_runs_time
_bruker_diffrn_runs_wavelength
_bruker_diffrn_runs_voltage
_bruker_diffrn_runs_current
_bruker_diffrn_runs_temperature
Omega 40.0 53.829 -4.193 -119.99999999999999 65.5 0.5 236 15.0 1.54184 50.0 1.1 200.14999999999998
Phi 40.0 46.329 90.69908315202828 0.0 -44.5 0.5 720 9.0 1.54184 50.0 1.1 200.14999999999998
Phi 40.0 53.829 11.59 0.0 24.0 0.5 720 15.0 1.54184 50.0 1.1 200.14999999999998
Omega 40.0 53.829 -4.193 80.0 65.5 0.5 236 15.0 1.54184 50.0 1.1 200.14999999999998
Omega 40.0 -9.0695 -123.993 0.0 44.5 0.5 215 1.0 1.54184 50.0 1.1 200.14999999999998
Omega 40.0 -24.0695 -54.568 -54.0 -65.5 0.5 188 2.0 1.54184 50.0 1.1 200.14999999999998
Omega 40.0 -16.5695 -132.088 90.0 44.5 0.5 202 1.0 1.54184 50.0 1.1 200.14999999999998
Omega 40.0 -24.0695 -54.568 102.0 -65.5 0.5 188 2.0 1.54184 50.0 1.1 200.14999999999998
Omega 40.0 -16.5695 -132.088 270.0 44.5 0.5 202 1.0 1.54184 50.0 1.1 200.14999999999998
Phi 40.0 53.829 107.852 0.0 -24.0 0.5 720 15.0 1.54184 50.0 1.1 200.14999999999998
Omega 40.0 53.829 -4.193 -40.0 65.5 0.5 236 15.0 1.54184 50.0 1.1 200.14999999999998
Omega 40.0 38.829 75.731 90.0 -44.5 0.5 195 5.0 1.54184 50.0 1.1 200.14999999999998
Omega 40.0 53.829 -4.193 160.0 65.5 0.5 236 15.0 1.54184 50.0 1.1 200.14999999999998
Phi 40.0 38.829 75.69908315202828 0.0 -44.5 0.5 720 5.0 1.54184 50.0 1.1 200.14999999999998
Omega 40.0 53.829 -4.193 40.0 65.5 0.5 236 15.0 1.54184 50.0 1.1 200.14999999999998
Omega 40.0 -16.5695 -132.088 180.0 44.5 0.5 202 1.0 1.54184 50.0 1.1 200.14999999999998
Omega 40.0 38.829 75.731 270.0 -44.5 0.5 195 5.0 1.54184 50.0 1.1 200.14999999999998
Omega 40.0 53.829 -4.193 0.0 65.5 0.5 236 15.0 1.54184 50.0 1.1 200.14999999999998
Omega 40.0 53.829 -4.193 -160.0 65.5 0.5 236 15.0 1.54184 50.0 1.1 200.14999999999998
Omega 40.0 53.829 -4.193 -80.0 65.5 0.5 236 15.0 1.54184 50.0 1.1 200.14999999999998
Omega 40.0 38.829 75.731 0.0 -44.5 0.5 195 5.0 1.54184 50.0 1.1 200.14999999999998
Omega 40.0 38.829 75.731 180.0 -44.5 0.5 195 5.0 1.54184 50.0 1.1 200.14999999999998
Omega 40.0 53.829 -4.193 119.99999999999999 65.5 0.5 236 15.0 1.54184 50.0 1.1 200.14999999999998
Omega 40.0 -16.5695 -132.088 0.0 44.5 0.5 202 1.0 1.54184 50.0 1.1 200.14999999999998
Omega 40.0 46.329 90.731 270.0 -44.5 0.5 165 9.0 1.54184 50.0 1.1 200.14999999999998
Omega 40.0 -9.0695 -123.993 90.0 44.5 0.5 215 1.0 1.54184 50.0 1.1 200.14999999999998
Omega 40.0 46.329 90.731 90.0 -44.5 0.5 165 9.0 1.54184 50.0 1.1 200.14999999999998
Omega 40.0 -24.0695 -54.568 -156.0 -65.5 0.5 188 2.0 1.54184 50.0 1.1 200.14999999999998
Phi 40.0 53.829 105.69918315202828 0.0 -44.5 0.5 720 15.0 1.54184 50.0 1.1 200.14999999999998
Omega 40.0 46.329 90.731 180.0 -44.5 0.5 165 9.0 1.54184 50.0 1.1 200.14999999999998
Omega 40.0 46.329 90.731 0.0 -44.5 0.5 165 9.0 1.54184 50.0 1.1 200.14999999999998
Omega 40.0 -24.0695 -54.568 51.0 -65.5 0.5 188 2.0 1.54184 50.0 1.1 200.14999999999998
Omega 40.0 -9.0695 -123.993 180.0 44.5 0.5 215 1.0 1.54184 50.0 1.1 200.14999999999998
Phi 40.0 -24.0695 -45.993 0.0 44.5 0.5 720 2.0 1.54184 50.0 1.1 200.14999999999998
